data_7006842
loop_
_publ_author_name
'Gehrhus, Barbara'
'Hitchcock, Peter B.'
'Pongtavornpinyo, Ruti'
'Zhang, Lihong'

_publ_section_title
;
 Insights into the making of a stable silylene.
;
_journal_issue 15
_journal_name_full 'Dalton transactions (Cambridge, England : 2003)'
_journal_page_first 1847
_journal_page_last 1857
_journal_paper_doi 10.1039/b514666f
_journal_year 2006
_chemical_compound_source 'synthesis as described'
_chemical_formula_moiety 'C48 H78 N6 Si3, C24 H48 Na O6, C20 H40 Na O5'
_chemical_formula_sum 'C92 H166 N6 Na2 O11 Si3'
_chemical_formula_weight 1662.56
_chemical_name_common (Na(thf)6)(Na(thf)5)((Si(NCH2tBu)2C6H4)3)
_chemical_name_systematic
;
?
;
_space_group_IT_number 176
_symmetry_cell_setting hexagonal
_symmetry_Int_Tables_number 176
_symmetry_space_group_name_Hall '-P 6c'
_symmetry_space_group_name_H-M 'P 63/m'
_atom_sites_solution_hydrogens geom
_atom_sites_solution_primary direct
_atom_sites_solution_secondary difmap
_audit_conform_dict_location ftp://ftp.iucr.org/pub/cif_core.dic
_audit_conform_dict_name cif_core.dic
_audit_conform_dict_version 2.2
_audit_creation_date 2002-11-08T13:29:18-00:00
_audit_creation_method 'WinGX routine CIF_UPDATE'
_cell_angle_alpha 90
_cell_angle_beta 90
_cell_angle_gamma 120
_cell_formula_units_Z 2
_cell_length_a 15.0722(1)
_cell_length_b 15.0722(1)
_cell_length_c 25.4341(3)
_cell_measurement_reflns_used 52369
_cell_measurement_temperature 173(2)
_cell_measurement_theta_max 25.028
_cell_measurement_theta_min 3.705
_cell_measurement_wavelength 0.71073
_cell_volume 5003.80(8)
_computing_cell_refinement 'HKL Scalepack (Otwinowski & Minor 1997)'
_computing_data_collection 'Collect (Nonius BV, 1997-2000)'
_computing_data_reduction 'HKL Denzo and Scalepack (Otwinowski & Minor 1997)'
_computing_molecular_graphics 'Ortep-3 for Windows (Farrugia, 1997)'
_computing_publication_material 'WinGX publication routines (Farrugia, 1999)'
_computing_structure_refinement 'SHELXL-97 (Sheldrick, 1997)'
_computing_structure_solution 'SHELXS-97 (Sheldrick, 1997)'
_diffrn_ambient_temperature 173(2)
_diffrn_measured_fraction_theta_full 0.993
_diffrn_measured_fraction_theta_max 0.993
_diffrn_measurement_device '95mm CCD camera on \k-goniostat'
_diffrn_measurement_device_type KappaCCD
_diffrn_measurement_method CCD
_diffrn_radiation_monochromator graphite
_diffrn_radiation_probe x-ray
_diffrn_radiation_type MoK\a
_diffrn_radiation_wavelength 0.7107
_diffrn_reflns_av_R_equivalents 0.0534
_diffrn_reflns_av_unetI/netI 0.0184
_diffrn_reflns_limit_h_max 17
_diffrn_reflns_limit_h_min -16
_diffrn_reflns_limit_k_max 16
_diffrn_reflns_limit_k_min -17
_diffrn_reflns_limit_l_max 30
_diffrn_reflns_limit_l_min -30
_diffrn_reflns_number 51637
_diffrn_reflns_theta_full 25.02
_diffrn_reflns_theta_max 25.02
_diffrn_reflns_theta_min 3.94
_exptl_absorpt_coefficient_mu 0.112
_exptl_absorpt_correction_type none
_exptl_crystal_colour brown
_exptl_crystal_density_diffrn 1.103
_exptl_crystal_density_method 'not measured'
_exptl_crystal_description prism
_exptl_crystal_F_000 1824
_exptl_crystal_size_max 0.3
_exptl_crystal_size_mid 0.3
_exptl_crystal_size_min 0.25
_refine_diff_density_max 0.738
_refine_diff_density_min -0.388
_refine_diff_density_rms 0.054
_refine_ls_extinction_method none
_refine_ls_goodness_of_fit_ref 1.085
_refine_ls_hydrogen_treatment riding
_refine_ls_matrix_type full
_refine_ls_number_parameters 186
_refine_ls_number_reflns 3004
_refine_ls_number_restraints 0
_refine_ls_restrained_S_all 1.085
_refine_ls_R_factor_all 0.076
_refine_ls_R_factor_gt 0.0671
_refine_ls_shift/su_max 0
_refine_ls_shift/su_mean 0
_refine_ls_structure_factor_coef Fsqd
_refine_ls_weighting_details 'calc w=1/[\s^2^(Fo^2^)+(0.0948P)^2^+4.9246P] where P=(Fo^2^+2Fc^2^)/3'
_refine_ls_weighting_scheme calc
_refine_ls_wR_factor_gt 0.1858
_refine_ls_wR_factor_ref 0.1932
_reflns_number_gt 2638
_reflns_number_total 3004
_reflns_threshold_expression >2sigma(I)
_cod_data_source_file b514666f.txt
_cod_data_source_block (12)-nov1302
_cod_original_sg_symbol_H-M P6(3)/m
_cod_database_code 7006842

loop_
_symmetry_equiv_pos_as_xyz
'x, y, z'
'-x, -y, z+1/2'
'-y, x-y, z'
'y, -x+y, z+1/2'
'-x+y, -x, z'
'x-y, x, z+1/2'
'-x, -y, -z'
'x, y, -z-1/2'
'y, -x+y, -z'
'-y, x-y, -z-1/2'
'x-y, x, -z'
'-x+y, -x, -z-1/2'

loop_
_atom_site_label
_atom_site_type_symbol
_atom_site_fract_x
_atom_site_fract_y
_atom_site_fract_z
_atom_site_U_iso_or_equiv
_atom_site_adp_type
_atom_site_occupancy
_atom_site_symmetry_multiplicity
_atom_site_calc_flag
_atom_site_refinement_flags
_atom_site_disorder_assembly
_atom_site_disorder_group
Si Si 0.57100(7) 0.26082(7) 0.75 0.0266(3) Uani 1 2 d S . .
N N 0.46830(15) 0.18913(15) 0.70181(8) 0.0313(5) Uani 1 1 d . . .
C1 C 0.37058(17) 0.14999(17) 0.72173(10) 0.0314(6) Uani 1 1 d . . .
C2 C 0.27849(19) 0.1162(2) 0.69518(12) 0.0399(6) Uani 1 1 d . . .
H2 H 0.2777 0.116 0.6578 0.048 Uiso 1 1 calc R . .
C3 C 0.1869(2) 0.0824(2) 0.72294(13) 0.0463(7) Uani 1 1 d . . .
H3 H 0.1245 0.0594 0.7043 0.056 Uiso 1 1 calc R . .
C4 C 0.48753(19) 0.19575(19) 0.64559(10) 0.0347(6) Uani 1 1 d . . .
C5 C 0.4833(2) 0.1006(2) 0.61940(11) 0.0414(6) Uani 1 1 d . . .
C6 C 0.3731(2) 0.0136(2) 0.61137(15) 0.0594(9) Uani 1 1 d . . .
H6A H 0.3355 0.0384 0.5902 0.089 Uiso 1 1 calc R . .
H6B H 0.3396 -0.0098 0.6456 0.089 Uiso 1 1 calc R . .
H6C H 0.3736 -0.0434 0.5931 0.089 Uiso 1 1 calc R . .
C7 C 0.5346(3) 0.1352(3) 0.56522(12) 0.0623(9) Uani 1 1 d . . .
H7A H 0.4972 0.1603 0.5441 0.093 Uiso 1 1 calc R . .
H7B H 0.5335 0.0772 0.5473 0.093 Uiso 1 1 calc R . .
H7C H 0.6056 0.1903 0.5698 0.093 Uiso 1 1 calc R . .
C8 C 0.5408(2) 0.0617(2) 0.65263(13) 0.0506(7) Uani 1 1 d . . .
H8A H 0.6114 0.1172 0.658 0.076 Uiso 1 1 calc R . .
H8B H 0.5413 0.0046 0.6345 0.076 Uiso 1 1 calc R . .
H8C H 0.5068 0.0384 0.6868 0.076 Uiso 1 1 calc R . .
Na1 Na 0 0 0.5 0.0416(6) Uani 1 6 d S . 1
O1 O 0.12922(16) 0.13746(16) 0.55240(8) 0.0542(6) Uani 1 1 d . A 1
C9 C 0.2330(3) 0.2016(3) 0.53767(17) 0.0732(11) Uani 1 1 d . A 1
H9A H 0.2386 0.2105 0.499 0.088 Uiso 1 1 calc R A 1
H9B H 0.2746 0.1709 0.5489 0.088 Uiso 1 1 calc R A 1
C10 C 0.2695(4) 0.3007(4) 0.5635(3) 0.118(2) Uani 1 1 d . A 1
H10A H 0.3343 0.3213 0.5825 0.141 Uiso 1 1 calc R A 1
H10B H 0.282 0.3541 0.5372 0.141 Uiso 1 1 calc R A 1
C11 C 0.1935(4) 0.2894(4) 0.5988(3) 0.130(2) Uani 1 1 d . A 1
H11A H 0.1672 0.3356 0.5889 0.156 Uiso 1 1 calc R A 1
H11B H 0.222 0.3073 0.6348 0.156 Uiso 1 1 calc R A 1
C12 C 0.1092(3) 0.1814(3) 0.59717(14) 0.0685(10) Uani 1 1 d . A 1
H12A H 0.1087 0.1448 0.6296 0.082 Uiso 1 1 calc R A 1
H12B H 0.0421 0.1778 0.5937 0.082 Uiso 1 1 calc R A 1
Na2 Na 0.6667 0.3333 0.25 0.0540(8) Uani 1 6 d S . 2
O2 O 0.4935(3) 0.2363(3) 0.25 0.0818(12) Uani 1 2 d S . 2
O3 O 0.6667 0.3333 0.3439(2) 0.0880(15) Uani 1 3 d S . 2
C13 C 0.4587(5) 0.1326(5) 0.2677(3) 0.0655(19) Uiso 0.5 1 d P . 2
H13A H 0.5014 0.1062 0.2523 0.079 Uiso 0.5 1 calc PR . 2
H13B H 0.4623 0.1302 0.3065 0.079 Uiso 0.5 1 calc PR . 2
C14 C 0.3543(4) 0.0728(5) 0.25 0.0864(19) Uani 1 2 d S . 2
H14A H 0.3136 0.0151 0.2743 0.104 Uiso 0.5 1 calc PR . 2
H14B H 0.3512 0.0453 0.2143 0.104 Uiso 0.5 1 calc PR . 2
C15 C 0.3164(4) 0.1472(5) 0.25 0.0821(17) Uani 1 2 d S . 2
H15A H 0.2745 0.1381 0.2183 0.099 Uiso 0.5 1 calc PR . 2
H15B H 0.2745 0.1381 0.2817 0.099 Uiso 0.5 1 calc PR . 2
C16 C 0.4092(5) 0.2482(5) 0.25 0.095(2) Uani 1 2 d S . 2
H16A H 0.4101 0.2871 0.2185 0.114 Uiso 0.5 1 calc PR . 2
H16B H 0.4101 0.2871 0.2815 0.114 Uiso 0.5 1 calc PR . 2
C18 C 0.7237(10) 0.3766(18) 0.4290(4) 0.176(6) Uani 0.67 1 d P . 2
C17 C 0.656(2) 0.3989(16) 0.3760(4) 0.246(9) Uani 0.67 1 d P . 2

loop_
_atom_site_aniso_label
_atom_site_aniso_U_11
_atom_site_aniso_U_22
_atom_site_aniso_U_33
_atom_site_aniso_U_23
_atom_site_aniso_U_13
_atom_site_aniso_U_12
Si 0.0228(5) 0.0236(5) 0.0323(5) 0 0 0.0108(4)
N 0.0260(10) 0.0305(11) 0.0345(11) -0.0015(8) -0.0017(8) 0.0118(8)
C1 0.0271(12) 0.0220(11) 0.0446(14) -0.0012(10) -0.0017(10) 0.0121(10)
C2 0.0325(13) 0.0340(13) 0.0519(16) -0.0011(11) -0.0069(12) 0.0158(11)
C3 0.0267(13) 0.0386(14) 0.0713(18) -0.0009(13) -0.0077(12) 0.0145(11)
C4 0.0366(13) 0.0314(13) 0.0329(13) -0.0006(10) -0.0026(10) 0.0145(11)
C5 0.0399(14) 0.0393(14) 0.0398(14) -0.0063(12) -0.0012(12) 0.0160(12)
C6 0.0487(18) 0.0436(17) 0.076(2) -0.0215(16) -0.0091(16) 0.0161(14)
C7 0.069(2) 0.068(2) 0.0431(17) -0.0094(16) 0.0039(16) 0.0291(18)
C8 0.0552(18) 0.0447(16) 0.0591(19) -0.0059(14) -0.0002(14) 0.0304(14)
Na1 0.0395(9) 0.0395(9) 0.0459(15) 0 0 0.0198(4)
O1 0.0529(13) 0.0497(12) 0.0538(13) -0.0124(10) -0.0032(10) 0.0209(10)
C9 0.054(2) 0.083(3) 0.074(2) -0.019(2) -0.0005(18) 0.0280(19)
C10 0.088(3) 0.075(3) 0.135(5) -0.037(3) -0.002(3) 0.000(3)
C11 0.096(4) 0.098(4) 0.175(6) -0.086(4) -0.001(4) 0.032(3)
C12 0.077(2) 0.086(3) 0.051(2) -0.0108(18) -0.0006(18) 0.047(2)
Na2 0.0463(10) 0.0463(10) 0.069(2) 0 0 0.0232(5)
O2 0.0440(18) 0.056(2) 0.139(4) 0 0 0.0203(16)
O3 0.099(2) 0.099(2) 0.066(3) 0 0 0.0496(12)
C14 0.051(3) 0.062(3) 0.137(6) 0 0 0.022(3)
C15 0.051(3) 0.098(4) 0.107(5) 0 0 0.044(3)
C16 0.067(4) 0.077(4) 0.156(7) 0 0 0.048(3)
C18 0.142(11) 0.212(17) 0.076(5) 0.008(8) -0.031(6) 0.014(9)
C17 0.55(3) 0.32(2) 0.076(6) 0.021(9) 0.058(12) 0.37(2)

loop_
_atom_type_symbol
_atom_type_description
_atom_type_scat_dispersion_real
_atom_type_scat_dispersion_imag
_atom_type_scat_source
C C 0.0033 0.0016 'International Tables Vol C Tables 4.2.6.8 and 6.1.1.4'
H H 0 0 'International Tables Vol C Tables 4.2.6.8 and 6.1.1.4'
N N 0.0061 0.0033 'International Tables Vol C Tables 4.2.6.8 and 6.1.1.4'
Na Na 0.0362 0.0249 'International Tables Vol C Tables 4.2.6.8 and 6.1.1.4'
O O 0.0106 0.006 'International Tables Vol C Tables 4.2.6.8 and 6.1.1.4'
Si Si 0.0817 0.0704 'International Tables Vol C Tables 4.2.6.8 and 6.1.1.4'

loop_
_geom_angle_atom_site_label_1
_geom_angle_atom_site_label_2
_geom_angle_atom_site_label_3
_geom_angle
_geom_angle_site_symmetry_1
_geom_angle_site_symmetry_3
_geom_angle_publ_flag
N Si N 83.42(13) . 8_557 ?
N Si Si 128.39(7) . 5_665 ?
N Si Si 132.01(7) . 3_655 ?
Si Si Si 60 5_665 3_655 ?
C1 N C4 121.6(2) . . ?
C1 N Si 114.24(16) . . ?
C4 N Si 122.31(16) . . ?
N C1 C2 129.4(2) . . ?
N C1 C1 111.54(13) . 8_557 ?
C2 C1 C1 119.04(16) . 8_557 ?
C1 C2 C3 120.7(3) . . ?
C3 C3 C2 120.27(17) 8_557 . ?
N C4 C5 116.4(2) . . ?
C8 C5 C6 109.1(3) . . ?
C8 C5 C7 110.0(3) . . ?
C6 C5 C7 108.5(3) . . ?
C8 C5 C4 110.4(2) . . ?
C6 C5 C4 112.0(2) . . ?
C7 C5 C4 106.8(2) . . ?
O1 Na1 O1 180 7_556 . ?
O1 Na1 O1 92.45(7) . 5 ?
O1 Na1 O1 87.55(7) . 9_556 ?
O1 Na1 O1 92.45(7) 9_556 11_556 ?
C9 O1 C12 108.2(3) . . ?
C9 O1 Na1 125.5(2) . . ?
C12 O1 Na1 125.0(2) . . ?
O1 C9 C10 107.5(3) . . ?
C11 C10 C9 107.3(4) . . ?
C10 C11 C12 108.5(4) . . ?
O1 C12 C11 105.6(3) . . ?
O2 Na2 O2 120 3_655 . ?
O2 Na2 O3 90 . . ?
O3 Na2 O3 180 8_556 . ?
C16 O2 C13 106.4(4) . . ?
C16 O2 Na2 139.5(4) . . ?
C13 O2 Na2 112.1(3) . . ?
C17 O3 C17 87.1(7) 3_655 . ?
C17 O3 Na2 127.3(5) . . ?
C14 C13 O2 105.8(5) . . ?
C13 C14 C15 103.8(5) . . ?
C16 C15 C14 104.8(4) . . ?
O2 C16 C15 109.3(5) . . ?
C18 C18 C17 104.9(7) 3_655 5_665 ?
O3 C17 C18 106.9(13) . 3_655 ?

loop_
_geom_bond_atom_site_label_1
_geom_bond_atom_site_label_2
_geom_bond_distance
_geom_bond_site_symmetry_2
_geom_bond_publ_flag
Si N 1.842(2) . ?
Si Si 2.2567(15) 5_665 ?
N C1 1.380(3) . ?
N C4 1.453(3) . ?
C1 C2 1.391(4) . ?
C1 C1 1.438(5) 8_557 ?
C2 C3 1.401(4) . ?
C3 C3 1.376(6) 8_557 ?
C4 C5 1.553(4) . ?
C5 C8 1.523(4) . ?
C5 C6 1.530(4) . ?
C5 C7 1.538(4) . ?
Na1 O1 2.414(2) . ?
O1 C9 1.417(4) . ?
O1 C12 1.423(4) . ?
C9 C10 1.465(6) . ?
C10 C11 1.396(7) . ?
C11 C12 1.482(6) . ?
Na2 O2 2.265(3) . ?
Na2 O3 2.387(5) . ?
O2 C16 1.369(7) . ?
O2 C13 1.449(7) 8_556 ?
O2 C13 1.449(7) . ?
O3 C17 1.351(10) 5_665 ?
O3 C17 1.351(10) 3_655 ?
O3 C17 1.351(10) . ?
C13 C14 1.439(8) . ?
C14 C15 1.491(8) . ?
C15 C16 1.465(9) . ?
C18 C18 1.345(17) 3_655 ?
C18 C18 1.345(17) 5_665 ?
C18 C17 1.51(2) 5_665 ?
C18 C17 1.82(2) . ?
C17 C18 1.51(2) 3_655 ?
C17 C17 1.861(18) 5_665 ?
C17 C17 1.861(17) 3_655 ?
